data_1551907
loop_
_publ_author_name
'J. Lopez-Cabrelles'
'S. Manas-Valero'
'I. J. Vitorica-Yrezabal'
'P. J. Bereciartua'
'J. A. Rodriguez-Velamazan'
'J. C. Waerenborgh'
'B. J. C. Vieira'
'D. Davidovikj'
'P. G. Steeneken'
'H. S. J. van der Zant'
'G. Minguez Espallargas'
'E. Coronado'

_publ_section_title
;
 Isoreticular two-dimensional magnetic coordination polymers prepared
 through pre-synthetic ligand functionalization
;
_journal_name_full 'Nature Chemistry'
_journal_page_first 1001
_journal_page_last 1007
_journal_paper_doi 10.1038/s41557-018-0113-9
_journal_volume 10
_journal_year 2018
_chemical_formula_moiety '0.5(C28 H17 Fe2 N12)'
_chemical_formula_sum 'C14 H8 Fe N6'
_chemical_formula_weight 316.11
_space_group_crystal_system monoclinic
_space_group_IT_number 15
_space_group_name_Hall '-C 2yc'
_space_group_name_H-M_alt 'C 1 2/c 1'
_atom_sites_solution_hydrogens geom
_atom_sites_solution_primary dual
_cell_angle_alpha 90
_cell_angle_beta 97.66(4)
_cell_angle_gamma 90
_cell_formula_units_Z 4
_cell_length_a 8.2188(19)
_cell_length_b 8.217(2)
_cell_length_c 21.481(13)
_cell_measurement_reflns_used 932
_cell_measurement_temperature 149.9(3)
_cell_measurement_theta_max 21.5950
_cell_measurement_theta_min 3.5010
_cell_volume 1437.7(10)
_computing_cell_refinement 'CrysAlisPro 1.171.39.27b (Rigaku OD, 2015)'
_computing_data_collection 'CrysAlisPro 1.171.39.27b (Rigaku OD, 2015)'
_computing_data_reduction 'CrysAlisPro 1.171.39.27b (Rigaku OD, 2015)'
_computing_molecular_graphics 'Olex2 (Dolomanov et al., 2009)'
_computing_publication_material 'Olex2 (Dolomanov et al., 2009)'
_computing_structure_refinement 'ShelXL (Sheldrick, 2015)'
_computing_structure_solution 'ShelXT (Sheldrick, 2015)'
_diffrn_ambient_environment N~2~
_diffrn_ambient_temperature 149.9(3)
_diffrn_detector 'CCD plate'
_diffrn_measured_fraction_theta_full 0.576
_diffrn_measured_fraction_theta_max 0.996
_diffrn_measurement_details
;
List of Runs (angles in degrees, time in seconds):

  # Type    Start    End  Width  t~exp~   \w     \q     \k     \f   Frames
--------------------------------------------------------------------------
  1  \w    -37.00  14.00   0.50   40.00    --   16.40  13.00 158.00  102
  2  \w    -71.00 106.00   0.50   40.00    --   16.40  60.00  30.00  354
  3  \w    -73.00  21.00   0.50   40.00    --   16.40  60.00 -60.00  188
  4  \w     37.00  67.00   0.50   40.00    --   16.40  60.00 -60.00   60
  5  \w     68.00 102.00   0.50   40.00    --   16.40  60.00 -60.00   68
  6  \w    -73.00  50.00   0.50   40.00    --   16.40  60.00 150.00  246
  7  \w     54.00  82.00   0.50   40.00    --   16.40  60.00 150.00   56
  8  \w    -43.00   0.00   0.50   40.00    --   16.40  60.00  90.00   86
  9  \w     63.00 106.00   0.50   40.00    --   16.40  60.00  90.00   86
 10  \w     50.00 104.00   0.50   40.00    --   16.40  13.00 158.00  108
;
_diffrn_measurement_device 'four-circle diffractometer'
_diffrn_measurement_device_type 'XtaLAB AFC11 (RINC): quarter-chi single'
_diffrn_measurement_method '\w scans'
_diffrn_orient_matrix_type 'CrysAlisPro convention (1999,Acta A55,543-557)'
_diffrn_orient_matrix_UB_11 -0.0647976000
_diffrn_orient_matrix_UB_12 0.0372149000
_diffrn_orient_matrix_UB_13 -0.0202557000
_diffrn_orient_matrix_UB_21 0.0567083000
_diffrn_orient_matrix_UB_22 0.0551273000
_diffrn_orient_matrix_UB_23 -0.0106121000
_diffrn_orient_matrix_UB_31 0.0129350000
_diffrn_orient_matrix_UB_32 -0.0549307000
_diffrn_orient_matrix_UB_33 -0.0243696000
_diffrn_radiation_monochromator graphite
_diffrn_radiation_probe x-ray
_diffrn_radiation_type MoK\a
_diffrn_radiation_wavelength 0.71073
_diffrn_reflns_av_unetI/netI 0.0839
_diffrn_reflns_Laue_measured_fraction_full 0.576
_diffrn_reflns_Laue_measured_fraction_max 0.996
_diffrn_reflns_limit_h_max 8
_diffrn_reflns_limit_h_min -8
_diffrn_reflns_limit_k_max 8
_diffrn_reflns_limit_k_min -8
_diffrn_reflns_limit_l_max 21
_diffrn_reflns_limit_l_min -20
_diffrn_reflns_number 740
_diffrn_reflns_point_group_measured_fraction_full 0.576
_diffrn_reflns_point_group_measured_fraction_max 0.996
_diffrn_reflns_theta_full 25.242
_diffrn_reflns_theta_max 20.800
_diffrn_reflns_theta_min 3.522
_diffrn_source 'fine-focus sealed X-ray tube'
_diffrn_source_type 'Enhance (Mo) X-ray Source'
_exptl_absorpt_coefficient_mu 1.050
_exptl_absorpt_correction_T_max 1.00000
_exptl_absorpt_correction_T_min 0.42735
_exptl_absorpt_correction_type multi-scan
_exptl_absorpt_process_details
;
CrysAlisPro 1.171.39.27b (Rigaku Oxford Diffraction, 2015)
Empirical absorption correction using spherical harmonics,
 implemented in SCALE3 ABSPACK scaling algorithm.
;
_exptl_crystal_colour 'clear light red'
_exptl_crystal_colour_lustre clear
_exptl_crystal_colour_modifier light
_exptl_crystal_colour_primary red
_exptl_crystal_density_diffrn 1.460
_exptl_crystal_description plate
_exptl_crystal_F_000 640
_exptl_crystal_size_max 0.9
_exptl_crystal_size_mid 0.1
_exptl_crystal_size_min 0.02
_refine_diff_density_max 2.267
_refine_diff_density_min -2.017
_refine_diff_density_rms 0.243
_refine_ls_extinction_coef .
_refine_ls_extinction_method none
_refine_ls_goodness_of_fit_ref 1.158
_refine_ls_hydrogen_treatment constr
_refine_ls_matrix_type full
_refine_ls_number_parameters 74
_refine_ls_number_reflns 740
_refine_ls_number_restraints 13
_refine_ls_restrained_S_all 1.148
_refine_ls_R_factor_all 0.1986
_refine_ls_R_factor_gt 0.1772
_refine_ls_shift/su_max 0.006
_refine_ls_shift/su_mean 0.000
_refine_ls_structure_factor_coef Fsqd
_refine_ls_weighting_details 'w=1/[\s^2^(Fo^2^)+(0.1414P)^2^+83.5170P] where P=(Fo^2^+2Fc^2^)/3'
_refine_ls_weighting_scheme calc
_refine_ls_wR_factor_gt 0.4110
_refine_ls_wR_factor_ref 0.4268
_reflns_Friedel_coverage 0.000
_reflns_Friedel_fraction_full .
_reflns_Friedel_fraction_max .
_reflns_number_gt 620
_reflns_number_total 740
_reflns_threshold_expression 'I > 2\s(I)'
_cod_data_source_file 41557_2018_113_MOESM6_ESM.cif
_cod_data_source_block livy3
_cod_original_cell_volume 1437.8(10)
_cod_database_code 1551907
_chemical_oxdiff_usercomment MJ
_shelx_space_group_comment
;
The symmetry employed for this shelxl refinement is uniquely defined
by the following loop, which should always be used as a source of
symmetry information in preference to the above space-group names.
They are only intended as comments.
;
_diffrn_oxdiff_ac3_digest_frames
;
0178cc1bc6c15a1d3908b210379485409a01354aee5
;
_reflns_odcompleteness_completeness 99.30
_reflns_odcompleteness_iscentric 1
_reflns_odcompleteness_theta 26.32
_olex2_refinement_description
;
1. Twinned data refinement
 Scales: 0.49(6)
 0.12(3) 0.14(3) 0.08(3) 0.17(3)
2. Fixed Uiso
 At 1.2 times of:
  All C(H) groups
3. Restrained distances
 N005-C6 \\sim N5-C00C \\sim N00F-C0AA
 with sigma of 0.0002
 N5-C00C \\sim N005-C6 \\sim N00F-C0AA
 with sigma of 0.002
4. Uiso/Uaniso restraints and constraints
C009 \\sim C00A: within 2A with sigma of 0.0002 and sigma for terminal atoms of
0.0004
N00F \\sim N5 \\sim N005: within 2A with sigma of 0.002 and sigma for terminal
atoms of 0.004
Uanis(Fe00) \\sim Ueq: with sigma of 0.1 and sigma for terminal atoms of 0.2
5. Rigid body (RIGU) restrains
 Fe00, N002, N003, C004, N005, C007, C009, C00A, C00B, C00C, C00E, C00D, C008,
 C00G, C5, C0AA, N00F, C6, C3
 with sigma for 1-2 distances of 0.002 and sigma for 1-3 distances of 0.002
6. Others
 Fixed Sof: C004(0.5) H004(0.5) N005(0.25) C007(0.5) H007(0.5) C009(0.5)
 C00A(0.5) C00B(0.5) H00B(0.5) C00C(0.5) H00C(0.25) C00E(0.5) H00E(0.5)
 C00D(0.5) C008(0.5) C00G(0.5) H00G(0.5) C5(0.5) H5(0.5) C0AA(0.5) H0AA(0.25)
 N00F(0.5) C6(0.5) H6(0.25) C3(0.5) H3(0.5) N5(0.25)
7.a Aromatic/amide H refined with riding coordinates:
 C004(H004), C007(H007), C00B(H00B), C00C(H00C), C00E(H00E), C00G(H00G),
 C5(H5), C0AA(H0AA), C6(H6), C3(H3)
7.b Fitted hexagon refined as free rotating group:
 C00E(C00D,C008,C00G,C5,C0AA)
;
_olex2_submission_special_instructions 'No special instructions were received'
_oxdiff_exptl_absorpt_empirical_details
;
Empirical correction (ABSPACK) includes:
- Absorption correction using spherical harmonics
- Frame scaling
;
_oxdiff_exptl_absorpt_empirical_full_max 2.147
_oxdiff_exptl_absorpt_empirical_full_min 0.510

loop_
_space_group_symop_operation_xyz
'x, y, z'
'-x, y, -z+1/2'
'x+1/2, y+1/2, z'
'-x+1/2, y+1/2, -z+1/2'
'-x, -y, -z'
'x, -y, z-1/2'
'-x+1/2, -y+1/2, -z'
'x+1/2, -y+1/2, z-1/2'

loop_
_atom_site_label
_atom_site_type_symbol
_atom_site_fract_x
_atom_site_fract_y
_atom_site_fract_z
_atom_site_U_iso_or_equiv
_atom_site_adp_type
_atom_site_occupancy
_atom_site_site_symmetry_order
_atom_site_calc_flag
_atom_site_refinement_flags_posn
_atom_site_refinement_flags_adp
_atom_site_refinement_flags_occupancy
_atom_site_disorder_assembly
_atom_site_disorder_group
Fe00 Fe 0.5000 0.3384(6) 0.7500 0.048(2) Uani 1 2 d S TU P A 1
N002 N 0.1424(19) 0.690(2) 0.7055(7) 0.027(4) Uiso 1 1 d . U . . .
N003 N 0.330(3) 0.483(3) 0.7049(9) 0.052(6) Uiso 1 1 d . U . . .
C004 C 0.200(6) 0.543(6) 0.730(2) 0.036(11) Uiso 0.5 1 d . U . A 1
H004 H 0.1532 0.4893 0.7614 0.043 Uiso 0.5 1 calc R . . A 1
N005 N 0.5931(9) 0.717(12) 0.5230(4) 0.08(4) Uiso 0.25 1 d D U . A 4
C007 C 0.458(5) 0.591(6) 0.6107(19) 0.035(11) Uiso 0.5 1 d . U . A 1
H007 H 0.5335 0.5059 0.6124 0.042 Uiso 0.5 1 calc R . . A 1
C009 C 0.227(5) 0.721(5) 0.6556(19) 0.032(5) Uiso 0.5 1 d . U . A 1
C00A C 0.347(5) 0.601(5) 0.6544(19) 0.032(5) Uiso 0.5 1 d . U . A 1
C00B C 0.231(8) 0.838(9) 0.615(3) 0.075(17) Uiso 0.5 1 d . U . A 1
H00B H 0.1558 0.9222 0.6158 0.091 Uiso 0.5 1 calc R . . A 1
C00C C 0.335(8) 0.8457(15) 0.5729(3) 0.079(18) Uiso 0.5 1 d D U . A 1
H00C H 0.3346 0.9376 0.5475 0.095 Uiso 0.25 1 calc R . . A 1
C00E C 0.203(3) 0.3358(11) 0.6103(4) 0.057(14) Uiso 0.5 1 d . U . A 2
H00E H 0.2889 0.2627 0.6089 0.068 Uiso 0.5 1 calc R . . A 2
C00D C 0.218(3) 0.4604(16) 0.6545(5) 0.050(14) Uiso 0.5 1 d G U . A 2
C008 C 0.090(3) 0.5697(18) 0.6567(9) 0.037(11) Uiso 0.5 1 d G U . A 2
C00G C -0.053(3) 0.554(2) 0.6147(10) 0.08(2) Uiso 0.5 1 d G U . A 2
H00G H -0.1391 0.6275 0.6162 0.098 Uiso 0.5 1 calc R . . A 2
C5 C -0.068(3) 0.430(2) 0.5705(8) 0.078(19) Uiso 0.5 1 d G U . A 2
H5 H -0.1641 0.4196 0.5424 0.094 Uiso 0.5 1 calc R . . A 2
C0AA C 0.060(3) 0.3205(16) 0.5683(5) 0.068(16) Uiso 0.5 1 d DG U . A 2
H0AA H 0.0499 0.2372 0.5388 0.082 Uiso 0.25 1 calc R . . A 2
N00F N 0.041(9) 0.1921(11) 0.5155(4) 0.085(19) Uiso 0.5 1 d D U . A 3
C6 C 0.4543(9) 0.710(7) 0.5647(4) 0.074(18) Uiso 0.5 1 d D U . A 1
H6 H 0.5186 0.7069 0.5322 0.089 Uiso 0.25 1 calc R . . A 1
C3 C 0.282(6) 0.632(6) 0.731(2) 0.039(12) Uiso 0.5 1 d . U . A 2
H3 H 0.3465 0.6846 0.7639 0.047 Uiso 0.5 1 calc R . . A 2
N5 N 0.316(15) 0.9379(15) 0.5098(3) 0.11(4) Uiso 0.25 1 d D U . A 4

loop_
_atom_site_aniso_label
_atom_site_aniso_U_11
_atom_site_aniso_U_22
_atom_site_aniso_U_33
_atom_site_aniso_U_23
_atom_site_aniso_U_13
_atom_site_aniso_U_12
Fe00 0.018(3) 0.013(3) 0.115(5) 0.000 0.018(2) 0.000

loop_
_atom_type_symbol
_atom_type_description
_atom_type_scat_dispersion_real
_atom_type_scat_dispersion_imag
_atom_type_scat_source
C C 0.0033 0.0016 'International Tables Vol C Tables 4.2.6.8 and 6.1.1.4'
H H 0.0000 0.0000 'International Tables Vol C Tables 4.2.6.8 and 6.1.1.4'
Fe Fe 0.3463 0.8444 'International Tables Vol C Tables 4.2.6.8 and 6.1.1.4'
N N 0.0061 0.0033 'International Tables Vol C Tables 4.2.6.8 and 6.1.1.4'

loop_
_geom_angle_atom_site_label_1
_geom_angle_atom_site_label_2
_geom_angle_atom_site_label_3
_geom_angle
_geom_angle_site_symmetry_1
_geom_angle_site_symmetry_3
N002 Fe00 N002 105.6(10) 4_546 3_545
N003 Fe00 N002 100.2(8) . 4_546
N003 Fe00 N002 123.1(7) . 3_545
N003 Fe00 N002 100.2(8) 2_656 3_545
N003 Fe00 N002 123.1(7) 2_656 4_546
N003 Fe00 N003 106.5(13) 2_656 .
C004 N002 Fe00 123(2) . 3_455
C004 N002 C009 106(3) . .
C009 N002 Fe00 130(2) . 3_455
C3 N002 C008 103(3) . .
C004 N003 Fe00 124(2) . .
C004 N003 C00A 102(3) . .
C00A N003 Fe00 128(2) . .
C00D N003 C3 104(2) . .
N002 C004 H004 122.7 . .
N003 C004 N002 115(4) . .
N003 C004 H004 122.7 . .
C00A C007 H007 120.7 . .
C6 C007 H007 120.7 . .
C6 C007 C00A 119(4) . .
N002 C009 C00A 108(3) . .
C00B C009 N002 136(5) . .
C00B C009 C00A 115(5) . .
C007 C00A N003 126(4) . .
C009 C00A N003 108(3) . .
C009 C00A C007 126(4) . .
C009 C00B H00B 117.7 . .
C009 C00B C00C 125(6) . .
C00C C00B H00B 117.7 . .
C00B C00C H00C 119.0 . .
C00B C00C C6 122(3) . .
C6 C00C H00C 119.0 . .
C00D C00E H00E 120.0 . .
C00D C00E C0AA 120.0 . .
C0AA C00E H00E 120.0 . .
N003 C00D C00E 130.2(13) . .
N003 C00D C008 108.9(13) . .
C008 C00D C00E 120.0 . .
C00D C008 N002 108.0(13) . .
C00G C008 N002 132.0(13) . .
C00G C008 C00D 120.0 . .
C008 C00G H00G 120.0 . .
C5 C00G C008 120.0 . .
C5 C00G H00G 120.0 . .
C00G C5 H5 120.0 . .
C0AA C5 C00G 120.0 . .
C0AA C5 H5 120.0 . .
C00E C0AA H0AA 120.0 . .
C5 C0AA C00E 120.0 . .
C5 C0AA H0AA 120.0 . .
C007 C6 C00C 113(2) . .
C007 C6 H6 123.4 . .
C00C C6 H6 123.4 . .
N002 C3 N003 115(4) . .
N002 C3 H3 122.5 . .
N003 C3 H3 122.5 . .

loop_
_geom_bond_atom_site_label_1
_geom_bond_atom_site_label_2
_geom_bond_distance
_geom_bond_site_symmetry_2
Fe00 N002 2.017(16) 3_545
Fe00 N002 2.017(16) 4_546
Fe00 N003 1.99(2) .
Fe00 N003 1.99(2) 2_656
N002 Fe00 2.017(16) 3_455
N002 C004 1.38(5) .
N002 C009 1.38(5) .
N002 C008 1.46(2) .
N002 C3 1.29(5) .
N003 C004 1.35(5) .
N003 C00A 1.47(5) .
N003 C00D 1.34(2) .
N003 C3 1.42(5) .
C004 H004 0.9300 .
N005 C6 1.542(8) .
C007 H007 0.9300 .
C007 C00A 1.40(6) .
C007 C6 1.39(6) .
C009 C00A 1.39(6) .
C009 C00B 1.30(7) .
C00B H00B 0.9300 .
C00B C00C 1.33(7) .
C00C H00C 0.9300 .
C00C C6 1.51(6) .
C00C N5 1.542(8) .
C00E H00E 0.9300 .
C00E C00D 1.3900 .
C00E C0AA 1.3900 .
C00D C008 1.3900 .
C008 C00G 1.3900 .
C00G H00G 0.9300 .
C00G C5 1.3900 .
C5 H5 0.9300 .
C5 C0AA 1.3900 .
C0AA H0AA 0.9300 .
C0AA N00F 1.542(8) .
C6 H6 0.9300 .
C3 H3 0.9300 .

loop_
_twin_individual_id
_twin_individual_mass_fraction_refined
1 0.49(6)
2 0.12(3)
3 0.14(3)
4 0.08(3)
5 0.17(3)
